data_1573737
loop_
_publ_author_name
'Das, Saikat'
'Sakai, Jin'
'Nakatani, Riki'
'Kondo, Ayumu'
'Tomioka, Rina'
'Das, Subhabrata'
'Takahashi, Shuntaro'
'Kawawaki, Tokuhisa'
'Biswas, Sourav'
'Negishi, Yuichi'

_publ_section_title
;
 Tunable structural rearrangement in Cu cluster assemblies through linker
 and solvent alterations
;
_journal_name_full 'Chemical Science'
_journal_paper_doi 10.1039/D4SC07730J
_journal_year 2025
_chemical_formula_moiety 'C68 H72 Cu7 F6 N12 O10 S4, C4 H9 N O, 1[CF3COO], 2[C4H9NO]'
_chemical_formula_sum 'C82 H99 Cu7 F9 N15 O15 S4'
_chemical_formula_weight 2278.78
_space_group_crystal_system monoclinic
_space_group_IT_number 15
_space_group_name_Hall '-C 2yc'
_space_group_name_H-M_alt 'C 1 2/c 1'
_atom_sites_solution_hydrogens geom
_audit_creation_date 2024-10-02
_audit_creation_method
;
Olex2 1.5
(compiled 2023.08.24 svn.re1ec1418 for OlexSys, GUI svn.r6817)
;
_audit_update_record
;
2024-11-05 deposited with the CCDC.	2025-01-22 downloaded from the CCDC.
;
_cell_angle_alpha 90
_cell_angle_beta 108.171(2)
_cell_angle_gamma 90
_cell_formula_units_Z 8
_cell_length_a 40.186(2)
_cell_length_b 17.9336(10)
_cell_length_c 43.303(2)
_cell_measurement_reflns_used 9320
_cell_measurement_temperature 273.15
_cell_measurement_theta_max 21.58
_cell_measurement_theta_min 2.32
_cell_volume 29651(3)
_computing_cell_refinement 'SAINT V8.40B (?, 2016)'
_computing_data_reduction 'SAINT V8.40B (?, 2016)'
_computing_molecular_graphics 'Olex2 1.5 (Dolomanov et al., 2009)'
_computing_publication_material 'Olex2 1.5 (Dolomanov et al., 2009)'
_computing_structure_refinement 'SHELXL 2019/2 (Sheldrick, 2015)'
_computing_structure_solution 'SHELXT 2018/2 (Sheldrick, 2018)'
_diffrn_ambient_temperature 273.15
_diffrn_measured_fraction_theta_full 0.995
_diffrn_measured_fraction_theta_max 0.995
_diffrn_measurement_device_type 'Bruker APEX-II CCD'
_diffrn_measurement_method '\f and \w scans'
_diffrn_radiation_type MoK\a
_diffrn_radiation_wavelength 0.71073
_diffrn_reflns_av_R_equivalents 0.1258
_diffrn_reflns_av_unetI/netI 0.0867
_diffrn_reflns_Laue_measured_fraction_full 0.995
_diffrn_reflns_Laue_measured_fraction_max 0.995
_diffrn_reflns_limit_h_max 47
_diffrn_reflns_limit_h_min -47
_diffrn_reflns_limit_k_max 21
_diffrn_reflns_limit_k_min -21
_diffrn_reflns_limit_l_max 51
_diffrn_reflns_limit_l_min -51
_diffrn_reflns_number 163726
_diffrn_reflns_point_group_measured_fraction_full 0.995
_diffrn_reflns_point_group_measured_fraction_max 0.995
_diffrn_reflns_theta_full 25.090
_diffrn_reflns_theta_max 25.090
_diffrn_reflns_theta_min 1.898
_exptl_absorpt_coefficient_mu 1.096
_exptl_absorpt_correction_T_max 0.7452
_exptl_absorpt_correction_T_min 0.6588
_exptl_absorpt_correction_type multi-scan
_exptl_absorpt_process_details
;
SADABS-2016/2 (Bruker,2016/2) was used for absorption correction.
wR2(int) was 0.0869 before and 0.0766 after correction.
The Ratio of minimum to maximum transmission is 0.8841.
The \l/2 correction factor is Not present.
;
_exptl_crystal_colour Yellow
_exptl_crystal_colour_primary yellow
_exptl_crystal_density_diffrn 1.021
_exptl_crystal_description block
_exptl_crystal_F_000 9312
_exptl_crystal_size_max 0.15
_exptl_crystal_size_mid 0.15
_exptl_crystal_size_min 0.15
_refine_diff_density_max 2.301
_refine_diff_density_min -1.104
_refine_diff_density_rms 0.092
_refine_ls_extinction_method none
_refine_ls_goodness_of_fit_ref 1.080
_refine_ls_hydrogen_treatment constr
_refine_ls_matrix_type full
_refine_ls_number_parameters 1027
_refine_ls_number_reflns 26252
_refine_ls_number_restraints 954
_refine_ls_restrained_S_all 1.089
_refine_ls_R_factor_all 0.1198
_refine_ls_R_factor_gt 0.0791
_refine_ls_shift/su_max 0.001
_refine_ls_shift/su_mean 0.000
_refine_ls_structure_factor_coef Fsqd
_refine_ls_weighting_details 'w=1/[\s^2^(Fo^2^)+(0.1426P)^2^+8.6547P] where P=(Fo^2^+2Fc^2^)/3'
_refine_ls_weighting_scheme calc
_refine_ls_wR_factor_gt 0.2368
_refine_ls_wR_factor_ref 0.2649
_reflns_Friedel_coverage 0.000
_reflns_number_gt 14537
_reflns_number_total 26252
_reflns_threshold_expression 'I > 2\s(I)'
_cod_data_source_file d4sc07730j2.cif
_cod_data_source_block Cu7-tpbt
_cod_depositor_comments
;
The following automatic conversions were performed:

data item '_exptl_crystal_colour_primary' value 'Yellow' was changed
to 'yellow' in accordance with the
/home/data/users/saulius/crontab/automatic-downloads/rss-feeds/RSC/lib/dictionaries/cif_core.dic
dictionary named 'cif_core.dic' version 2.4.2 last updated on
2011-04-26.

Automatic conversion script
Id: cif_fix_values 8170 2020-07-09 18:12:32Z antanas 
;
_cod_database_code 1573737
_shelx_shelxl_version_number 2019/2
_shelx_space_group_comment
;
The symmetry employed for this shelxl refinement is uniquely defined
by the following loop, which should always be used as a source of
symmetry information in preference to the above space-group names.
They are only intended as comments.
;
_shelx_estimated_absorpt_t_max 0.853
_shelx_estimated_absorpt_t_min 0.853
_olex2_refinement_description
;
1. Restrained distances
 F3-C71 = F5-C71 = F2-C71
 1.35 with sigma of 0.01
 F5-F3 = F3-F2
 2.2 with sigma of 0.02
 F5-F2
 2.2 with sigma of 0.02
2. Rigid bond restraints
 All non-hydrogen atoms
 with sigma for 1-2 distances of 0.01 and sigma for 1-3 distances of 0.01
3. Uiso/Uaniso restraints and constraints
All non-hydrogen atoms have similar U: within 2A with sigma of 0.01 and sigma
for terminal atoms of 0.02 within 2A
Uanis(O9) = Uanis(O7)
4.a Aromatic/amide H refined with riding coordinates:
 N1(H1), N4(H4), N7(H7), N8(H8), N10(H10), N11(H11), C7(H7A), C8(H8A),
 C10(H10A), C11(H11A), C19(H19), C21(H21), C22(H22), C26(H26), C28(H28),
 C30(H30), C32(H32), C36(H36), C37(H37), C38(H38), C39(H39), C40(H40), C41(H41),
  C42(H42), C44(H44), C45(H45), C46(H46), C47(H47), C49(H49), C50(H50),
 C58(H58), C59(H59), C60(H60), C62(H62), C68(H68), C72(H72)
4.b Idealised Me refined as rotating group:
 C2(H2A,H2B,H2C), C15(H15A,H15B,H15C), C25(H25A,H25B,H25C), C31(H31A,H31B,
 H31C), C43(H43A,H43B,H43C), C51(H51A,H51B,H51C), C53(H53A,H53B,H53C), C57(H57A,
 H57B,H57C), C61(H61A,H61B,H61C), C63(H63A,H63B,H63C), C67(H67A,H67B,H67C),
 C70(H70A,H70B,H70C), C17(H17A,H17B,H17C), C33(H33A,H33B,H33C), C69(H69A,H69B,
 H69C)
;
_smtbx_masks_special_details
;
A solvent mask was calculated and 1216 electrons were 
found in a volume of 16331\%A^3^ in 1 void per unit cell. 
This is consistent with the presence of 
3[C4H9NO] per formula unit 
which account for 1152 electrons 
per unit cell.
;
_olex2_submission_special_instructions 'No special instructions were received'

loop_
_space_group_symop_operation_xyz
'x, y, z'
'-x, y, -z+1/2'
'x+1/2, y+1/2, z'
'-x+1/2, y+1/2, -z+1/2'
'-x, -y, -z'
'x, -y, z-1/2'
'-x+1/2, -y+1/2, -z'
'x+1/2, -y+1/2, z-1/2'

loop_
_atom_site_label
_atom_site_type_symbol
_atom_site_fract_x
_atom_site_fract_y
_atom_site_fract_z
_atom_site_U_iso_or_equiv
_atom_site_adp_type
_atom_site_occupancy
_atom_site_site_symmetry_order
_atom_site_calc_flag
_atom_site_refinement_flags_posn
_atom_site_refinement_flags_adp
_atom_site_refinement_flags_occupancy
_atom_site_disorder_assembly
_atom_site_disorder_group
Cu1 Cu 0.44302(2) 0.65493(5) 0.61408(2) 0.0578(2) Uani 1 1 d . U . . .
Cu2 Cu 0.47923(2) 0.81089(5) 0.61604(2) 0.0708(3) Uani 1 1 d . U . . .
Cu3 Cu 0.55078(3) -0.14153(6) 0.84538(2) 0.0889(4) Uani 1 1 d . U . . .
Cu4 Cu 0.85900(2) 1.23258(5) 0.59296(2) 0.0597(2) Uani 1 1 d . U . . .
Cu5 Cu 0.91613(2) 0.22720(6) 0.66234(2) 0.0751(3) Uani 1 1 d . U . . .
Cu6 Cu 0.89120(2) 0.40567(5) 0.61468(2) 0.0648(3) Uani 1 1 d . U . . .
Cu7 Cu 0.58950(2) 0.18264(5) 0.44148(2) 0.0665(3) Uani 1 1 d . U . . .
S1 S 0.93834(4) 0.39743(9) 0.59839(3) 0.0499(4) Uani 1 1 d . U . . .
S2 S 0.46838(4) 0.73638(10) 0.65367(4) 0.0557(4) Uani 1 1 d . U . . .
S3 S 0.40237(5) 0.70098(10) 0.57252(4) 0.0616(5) Uani 1 1 d . U . . .
S4 S 0.87578(4) 0.30731(10) 0.63692(4) 0.0551(4) Uani 1 1 d . U . . .
F1 F 0.78938(15) 1.4336(3) 0.50851(15) 0.130(2) Uani 1 1 d . U . . .
F2 F 0.8716(2) 0.0358(6) 0.7160(3) 0.269(5) Uani 1 1 d D U . . .
F3 F 0.9151(3) 0.0546(5) 0.75608(17) 0.226(4) Uani 1 1 d D U . . .
F4 F 0.76853(14) 1.3258(4) 0.49933(15) 0.138(2) Uani 1 1 d . U . . .
F5 F 0.9273(4) 0.0019(6) 0.7178(3) 0.276(5) Uani 1 1 d D U . . .
F6 F 0.80648(17) 1.3596(4) 0.47911(12) 0.135(2) Uani 1 1 d . U . . .
O1 O 0.85543(11) 1.3681(3) 0.53839(10) 0.0563(11) Uani 1 1 d . U . . .
O2 O 0.74248(14) 0.6146(4) 0.56479(18) 0.113(2) Uani 1 1 d . U . . .
O3 O 0.71389(13) 0.9866(3) 0.57434(16) 0.0916(18) Uani 1 1 d . U . . .
O4 O 0.81894(11) 1.2912(3) 0.55383(11) 0.0636(12) Uani 1 1 d . U . . .
O6 O 0.54759(14) -0.0355(3) 0.68890(10) 0.0684(13) Uani 1 1 d . U . . .
O7 O 0.9093(2) 0.1229(5) 0.68119(18) 0.1296(17) Uani 1 1 d . U . . .
O8 O 0.59161(14) 0.0815(3) 0.60065(11) 0.0733(14) Uani 1 1 d . U . . .
O9 O 0.9146(2) 0.1854(5) 0.72595(18) 0.1296(17) Uani 1 1 d . U . . .
O10 O 0.47990(17) 0.2826(3) 0.66924(13) 0.0898(17) Uani 1 1 d . U . . .
O11 O 0.62657(13) 0.7013(3) 0.57207(16) 0.0851(16) Uani 1 1 d . U . . .
N1 N 0.50851(15) 0.3423(3) 0.63897(12) 0.0560(12) Uani 1 1 d . U . . .
H1 H 0.525824 0.337438 0.631435 0.067 Uiso 1 1 calc R U . . .
N2 N 0.57792(17) 0.1676(4) 0.48362(13) 0.0747(16) Uani 1 1 d . U . . .
N4 N 0.54838(14) 0.1527(3) 0.56804(10) 0.0545(12) Uani 1 1 d . U . . .
H4 H 0.528682 0.173402 0.566687 0.065 Uiso 1 1 calc R U . . .
N5 N 0.86408(16) 0.4993(3) 0.60983(19) 0.0802(16) Uani 1 1 d . U . . .
N6 N 0.46087(15) 0.5515(3) 0.62062(12) 0.0573(12) Uani 1 1 d . U . . .
N7 N 0.62668(15) 0.8073(3) 0.60292(17) 0.0725(15) Uani 1 1 d . U . . .
H7 H 0.639865 0.842970 0.613125 0.087 Uiso 1 1 calc R U . . .
N8 N 0.54747(15) 0.0512(3) 0.72743(11) 0.0566(13) Uani 1 1 d . U . . .
H8 H 0.548763 0.098261 0.731354 0.068 Uiso 1 1 calc R U . . .
N9 N 0.52493(17) 0.8080(4) 0.60898(18) 0.0781(15) Uani 1 1 d . U . . .
N10 N 0.77020(14) 0.9542(3) 0.60246(14) 0.0615(13) Uani 1 1 d . U . . .
H10 H 0.782466 0.919563 0.614484 0.074 Uiso 1 1 calc R U . . .
N11 N 0.78895(15) 0.6662(4) 0.60133(18) 0.0844(18) Uani 1 1 d . U . . .
H11 H 0.795969 0.705820 0.612672 0.101 Uiso 1 1 calc R U . . .
N12 N 0.82733(14) 1.1457(3) 0.59514(13) 0.0641(14) Uani 1 1 d . U . . .
N13 N 0.54717(16) -0.0801(3) 0.80697(12) 0.0636(13) Uani 1 1 d . U . . .
C1 C 0.54170(16) 0.0923(3) 0.67289(13) 0.0464(12) Uani 1 1 d . U . . .
C2 C 0.8098(2) 0.3588(6) 0.6311(2) 0.102(3) Uani 1 1 d . U . . .
H2A H 0.816603 0.405437 0.624061 0.152 Uiso 1 1 calc R U . . .
H2B H 0.791492 0.367103 0.640633 0.152 Uiso 1 1 calc R U . . .
H2C H 0.801457 0.325891 0.612823 0.152 Uiso 1 1 calc R U . . .
C3 C 0.73378(17) 0.7291(4) 0.5873(2) 0.0703(17) Uani 1 1 d . U . . .
C4 C 0.54737(18) 0.0042(3) 0.75336(13) 0.0527(14) Uani 1 1 d . U . . .
C5 C 0.64084(19) 0.7572(4) 0.5866(2) 0.0715(17) Uani 1 1 d . U . . .
C6 C 0.54574(18) 0.0302(4) 0.69677(13) 0.0527(14) Uani 1 1 d . U . . .
C7 C 0.8655(2) 0.5460(5) 0.6338(2) 0.089(2) Uani 1 1 d . U . . .
H7A H 0.883734 0.541458 0.653207 0.107 Uiso 1 1 calc R U . . .
C8 C 0.53265(17) 0.1989(3) 0.62504(14) 0.0520(14) Uani 1 1 d . U . . .
H8A H 0.529067 0.234412 0.608687 0.062 Uiso 1 1 calc R U . . .
C9 C 0.95044(18) 0.4901(4) 0.58358(15) 0.0625(16) Uani 1 1 d . U . . .
C10 C 0.52412(17) 0.1561(3) 0.67440(13) 0.0506(14) Uani 1 1 d . U . . .
H10A H 0.514616 0.163020 0.691217 0.061 Uiso 1 1 calc R U . . .
C11 C 0.69950(17) 0.7165(4) 0.5862(2) 0.0704(17) Uani 1 1 d . U . . .
H11A H 0.690581 0.668293 0.583957 0.084 Uiso 1 1 calc R U . . .
C12 C 0.82723(18) 1.3362(4) 0.53602(16) 0.0574(15) Uani 1 1 d . U . . .
C13 C 0.7970(2) 1.3637(5) 0.5069(2) 0.086(2) Uani 1 1 d . U . . .
C14 C 0.52023(18) 0.2111(4) 0.65095(14) 0.0554(14) Uani 1 1 d . U . . .
C15 C 0.5333(2) 0.6662(5) 0.6701(2) 0.089(2) Uani 1 1 d . U . . .
H15A H 0.525721 0.615871 0.664281 0.133 Uiso 1 1 calc R U . . .
H15B H 0.556648 0.665831 0.685017 0.133 Uiso 1 1 calc R U . . .
H15C H 0.532832 0.693545 0.650960 0.133 Uiso 1 1 calc R U . . .
C16 C 0.55020(17) 0.1345(4) 0.62346(13) 0.0526(13) Uani 1 1 d . U . . .
C18 C 0.49213(18) 0.4103(4) 0.63403(15) 0.0558(14) Uani 1 1 d . U . . .
C19 C 0.8405(2) 0.6019(4) 0.6310(2) 0.084(2) Uani 1 1 d . U . . .
H19 H 0.842569 0.633675 0.648445 0.100 Uiso 1 1 calc R U . . .
C20 C 0.5008(2) 0.2811(4) 0.65440(15) 0.0606(15) Uani 1 1 d . U . . .
C21 C 0.8385(2) 0.5118(4) 0.5821(2) 0.082(2) Uani 1 1 d . U . . .
H21 H 0.838137 0.483539 0.564014 0.098 Uiso 1 1 calc R U . . .
C22 C 0.55504(16) 0.0806(3) 0.64750(13) 0.0495(13) Uani 1 1 d . U . . .
H22 H 0.567169 0.036989 0.646513 0.059 Uiso 1 1 calc R U . . .
C23 C 0.81414(19) 0.6103(4) 0.6040(2) 0.0788(19) Uani 1 1 d . U . . .
C24 C 0.56597(19) 0.1206(4) 0.59648(15) 0.0568(14) Uani 1 1 d . U . . .
C25 C 0.9835(2) 0.4767(5) 0.5729(2) 0.091(2) Uani 1 1 d . U . . .
H25A H 0.978170 0.441308 0.555456 0.137 Uiso 1 1 calc R U . . .
H25B H 1.002114 0.457731 0.590997 0.137 Uiso 1 1 calc R U . . .
H25C H 0.990703 0.522959 0.565794 0.137 Uiso 1 1 calc R U . . .
C26 C 0.46761(19) 0.4344(4) 0.64842(15) 0.0607(15) Uani 1 1 d . U . . .
H26 H 0.461475 0.404043 0.663207 0.073 Uiso 1 1 calc R U . . .
C27 C 0.7552(2) 0.6648(5) 0.5831(2) 0.085(2) Uani 1 1 d . U . . .
C28 C 0.55116(19) -0.0709(4) 0.75289(15) 0.0591(15) Uani 1 1 d . U . . .
H28 H 0.553836 -0.094989 0.734794 0.071 Uiso 1 1 calc R U . . .
C29 C 0.8410(2) 0.3238(5) 0.6561(2) 0.0793(18) Uani 1 1 d . U . . .
C30 C 0.5445(2) 0.0372(4) 0.78148(14) 0.0633(16) Uani 1 1 d . U . . .
H30 H 0.542775 0.088667 0.782971 0.076 Uiso 1 1 calc R U . . .
C31 C 0.3803(3) 0.5623(5) 0.5503(2) 0.107(3) Uani 1 1 d . U . . .
H31A H 0.400794 0.545030 0.566912 0.160 Uiso 1 1 calc R U . . .
H31B H 0.373704 0.526446 0.532979 0.160 Uiso 1 1 calc R U . . .
H31C H 0.361483 0.568594 0.559272 0.160 Uiso 1 1 calc R U . . .
C32 C 0.50081(19) 0.4603(4) 0.61288(15) 0.0599(15) Uani 1 1 d . U . . .
H32 H 0.517380 0.447325 0.602879 0.072 Uiso 1 1 calc R U . . .
C34 C 0.55946(18) 0.1552(4) 0.54022(14) 0.0550(14) Uani 1 1 d . U . . .
C35 C 0.9090(3) 0.1277(8) 0.7089(2) 0.116(3) Uani 1 1 d . U . . .
C36 C 0.59263(19) 0.1427(4) 0.54051(15) 0.0616(16) Uani 1 1 d . U . . .
H36 H 0.609857 0.130640 0.559826 0.074 Uiso 1 1 calc R U . . .
C37 C 0.8397(2) 1.0911(4) 0.61620(18) 0.0728(19) Uani 1 1 d . U . . .
H37 H 0.862692 1.095700 0.629672 0.087 Uiso 1 1 calc R U . . .
C38 C 0.55091(18) -0.1115(4) 0.78094(15) 0.0587(15) Uani 1 1 d . U . . .
H38 H 0.553530 -0.163025 0.780833 0.070 Uiso 1 1 calc R U . . .
C39 C 0.82187(17) 1.0287(4) 0.61999(16) 0.0615(16) Uani 1 1 d . U . . .
H39 H 0.832361 0.993146 0.635633 0.074 Uiso 1 1 calc R U . . .
C40 C 0.6008(2) 0.1480(4) 0.51196(15) 0.0687(17) Uani 1 1 d . U . . .
H40 H 0.623642 0.137377 0.512534 0.082 Uiso 1 1 calc R U . . .
C41 C 0.8130(2) 0.5634(4) 0.5789(2) 0.0792(19) Uani 1 1 d . U . . .
H41 H 0.794709 0.566853 0.559461 0.095 Uiso 1 1 calc R U . . .
C42 C 0.54435(19) -0.0070(4) 0.80638(14) 0.0641(16) Uani 1 1 d . U . . .
H42 H 0.542038 0.016018 0.824844 0.077 Uiso 1 1 calc R U . . .
C43 C 0.9197(2) 0.5145(4) 0.55612(17) 0.081(2) Uani 1 1 d . U . . .
H43A H 0.899138 0.514686 0.562987 0.122 Uiso 1 1 calc R U . . .
H43B H 0.916268 0.480814 0.538184 0.122 Uiso 1 1 calc R U . . .
H43C H 0.923743 0.563882 0.549496 0.122 Uiso 1 1 calc R U . . .
C44 C 0.79452(17) 1.1364(4) 0.57610(15) 0.0586(16) Uani 1 1 d . U . . .
H44 H 0.785093 1.172871 0.560567 0.070 Uiso 1 1 calc R U . . .
C45 C 0.5505(2) 0.8541(5) 0.6260(2) 0.0816(19) Uani 1 1 d . U . . .
H45 H 0.545289 0.888398 0.639965 0.098 Uiso 1 1 calc R U . . .
C46 C 0.45238(19) 0.5039(4) 0.64059(15) 0.0616(15) Uani 1 1 d . U . . .
H46 H 0.435286 0.518143 0.649747 0.074 Uiso 1 1 calc R U . . .
C47 C 0.5834(2) 0.8529(4) 0.6239(2) 0.0735(18) Uani 1 1 d . U . . .
H47 H 0.600016 0.886109 0.636283 0.088 Uiso 1 1 calc R U . . .
C48 C 0.50813(19) 0.7040(4) 0.68660(17) 0.0673(17) Uani 1 1 d . U . . .
C49 C 0.74700(18) 0.8014(4) 0.59063(18) 0.0652(16) Uani 1 1 d . U . . .
H49 H 0.770404 0.809944 0.592607 0.078 Uiso 1 1 calc R U . . .
C50 C 0.48494(19) 0.5277(4) 0.60712(16) 0.0629(15) Uani 1 1 d . U . . .
H50 H 0.491051 0.559688 0.592876 0.076 Uiso 1 1 calc R U . . .
C51 C 0.9592(2) 0.5428(4) 0.61171(16) 0.075(2) Uani 1 1 d . U . . .
H51A H 0.965812 0.590204 0.605078 0.112 Uiso 1 1 calc R U . . .
H51B H 0.978366 0.523074 0.629088 0.112 Uiso 1 1 calc R U . . .
H51C H 0.939191 0.549061 0.619037 0.112 Uiso 1 1 calc R U . . .
C52 C 0.73582(18) 0.9393(4) 0.58792(19) 0.0694(17) Uani 1 1 d . U . . .
C53 C 0.4958(2) 0.6462(4) 0.70682(17) 0.083(2) Uani 1 1 d . U . . .
H53A H 0.479552 0.669091 0.716132 0.124 Uiso 1 1 calc R U . . .
H53B H 0.515605 0.627775 0.723873 0.124 Uiso 1 1 calc R U . . .
H53C H 0.484520 0.605569 0.693088 0.124 Uiso 1 1 calc R U . . .
C54 C 0.72531(18) 0.8597(4) 0.59097(19) 0.0665(16) Uani 1 1 d . U . . .
C55 C 0.3883(2) 0.6365(5) 0.53711(18) 0.084(2) Uani 1 1 d . U . . .
C56 C 0.78779(17) 1.0198(4) 0.59995(16) 0.0578(15) Uani 1 1 d . U . . .
C57 C 0.3560(2) 0.6673(5) 0.51314(17) 0.093(3) Uani 1 1 d . U . . .
H57A H 0.338310 0.674600 0.523529 0.139 Uiso 1 1 calc R U . . .
H57B H 0.347509 0.633040 0.495392 0.139 Uiso 1 1 calc R U . . .
H57C H 0.361292 0.714229 0.505068 0.139 Uiso 1 1 calc R U . . .
C58 C 0.53468(19) 0.1753(4) 0.51103(14) 0.0655(17) Uani 1 1 d . U . . .
H58 H 0.511470 0.184099 0.509718 0.079 Uiso 1 1 calc R U . . .
C59 C 0.5458(2) 0.1818(5) 0.48425(16) 0.0759(19) Uani 1 1 d . U . . .
H59 H 0.529476 0.197376 0.464969 0.091 Uiso 1 1 calc R U . . .
C60 C 0.5340(2) 0.7589(4) 0.5903(2) 0.0726(17) Uani 1 1 d . U . . .
H60 H 0.517171 0.724898 0.578945 0.087 Uiso 1 1 calc R U . . .
C61 C 0.8550(2) 0.3767(6) 0.6845(2) 0.095(3) Uani 1 1 d . U . . .
H61A H 0.878268 0.362048 0.696889 0.143 Uiso 1 1 calc R U . . .
H61B H 0.840087 0.375019 0.698021 0.143 Uiso 1 1 calc R U . . .
H61C H 0.855359 0.426489 0.676462 0.143 Uiso 1 1 calc R U . . .
C62 C 0.77341(17) 1.0767(4) 0.57764(16) 0.0588(16) Uani 1 1 d . U . . .
H62 H 0.750297 1.074411 0.564249 0.071 Uiso 1 1 calc R U . . .
C63 C 0.4182(3) 0.6291(6) 0.5230(2) 0.116(3) Uani 1 1 d . U . . .
H63A H 0.428538 0.677114 0.522586 0.174 Uiso 1 1 calc R U . . .
H63B H 0.409448 0.609687 0.501328 0.174 Uiso 1 1 calc R U . . .
H63C H 0.435468 0.595686 0.536256 0.174 Uiso 1 1 calc R U . . .
C64 C 0.67877(17) 0.7754(4) 0.5885(2) 0.0681(16) Uani 1 1 d . U . . .
C66 C 0.59256(19) 0.8045(4) 0.6042(2) 0.0697(16) Uani 1 1 d . U . . .
C67 C 0.8308(3) 0.2486(6) 0.6658(3) 0.112(3) Uani 1 1 d . U . . .
H67A H 0.824041 0.216361 0.647217 0.168 Uiso 1 1 calc R U . . .
H67B H 0.811414 0.254385 0.674201 0.168 Uiso 1 1 calc R U . . .
H67C H 0.850279 0.227250 0.682288 0.168 Uiso 1 1 calc R U . . .
C68 C 0.56647(19) 0.7545(4) 0.5865(2) 0.0709(17) Uani 1 1 d . U . . .
H68 H 0.571215 0.719442 0.572622 0.085 Uiso 1 1 calc R U . . .
C70 C 0.5251(2) 0.7703(4) 0.7066(2) 0.084(2) Uani 1 1 d . U . . .
H70A H 0.530541 0.807044 0.692825 0.125 Uiso 1 1 calc R U . . .
H70B H 0.546286 0.754818 0.722878 0.125 Uiso 1 1 calc R U . . .
H70C H 0.509376 0.791286 0.717028 0.125 Uiso 1 1 calc R U . . .
C71 C 0.9055(3) 0.0552(8) 0.7240(3) 0.184(4) Uani 1 1 d D U . . .
C72 C 0.69076(17) 0.8473(4) 0.59089(19) 0.0662(16) Uani 1 1 d . U . . .
H72 H 0.676400 0.886879 0.592407 0.079 Uiso 1 1 calc R U . . .
O5 O 0.5582(2) 0.8231(5) 0.50861(16) 0.122(2) Uani 1 1 d . U . . .
N3 N 0.6105(3) 0.8862(8) 0.5188(3) 0.154(3) Uani 1 1 d . U . . .
C17 C 0.6202(4) 0.8159(9) 0.5005(4) 0.173(5) Uani 1 1 d . U . . .
H17A H 0.637586 0.786236 0.515798 0.260 Uiso 1 1 calc R U . . .
H17B H 0.629136 0.832868 0.483652 0.260 Uiso 1 1 calc R U . . .
H17C H 0.599543 0.786351 0.491170 0.260 Uiso 1 1 calc R U . . .
C33 C 0.5605(3) 0.9416(7) 0.5377(2) 0.137(4) Uani 1 1 d . U . . .
H33A H 0.547480 0.975742 0.521322 0.205 Uiso 1 1 calc R U . . .
H33B H 0.577899 0.968422 0.554250 0.205 Uiso 1 1 calc R U . . .
H33C H 0.544827 0.916995 0.547260 0.205 Uiso 1 1 calc R U . . .
C65 C 0.5794(4) 0.8802(9) 0.5215(3) 0.134(3) Uani 1 1 d . U . . .
C69 C 0.6304(4) 0.9511(9) 0.5289(3) 0.187(6) Uani 1 1 d . U . . .
H69A H 0.654807 0.938359 0.536608 0.280 Uiso 1 1 calc R U . . .
H69B H 0.623804 0.974237 0.546143 0.280 Uiso 1 1 calc R U . . .
H69C H 0.626192 0.984974 0.510968 0.280 Uiso 1 1 calc R U . . .

loop_
_atom_site_aniso_label
_atom_site_aniso_U_11
_atom_site_aniso_U_22
_atom_site_aniso_U_33
_atom_site_aniso_U_23
_atom_site_aniso_U_13
_atom_site_aniso_U_12
Cu1 0.0665(5) 0.0546(5) 0.0492(4) -0.0019(4) 0.0134(4) 0.0090(4)
Cu2 0.0568(5) 0.0787(6) 0.0865(6) 0.0003(5) 0.0360(5) 0.0094(5)
Cu3 0.1024(8) 0.1049(8) 0.0528(5) 0.0346(5) 0.0146(5) -0.0205(6)
Cu4 0.0608(5) 0.0578(5) 0.0545(5) -0.0025(4) 0.0095(4) -0.0087(4)
Cu5 0.0610(6) 0.0926(7) 0.0722(6) 0.0273(5) 0.0212(4) -0.0026(5)
Cu6 0.0539(5) 0.0532(5) 0.0951(7) -0.0032(4) 0.0343(5) 0.0028(4)
Cu7 0.0831(6) 0.0842(6) 0.0348(4) -0.0036(4) 0.0220(4) -0.0110(5)
S1 0.0501(9) 0.0651(10) 0.0364(7) 0.0045(7) 0.0161(6) -0.0044(7)
S2 0.0523(9) 0.0611(10) 0.0469(8) -0.0015(7) 0.0056(7) 0.0078(8)
S3 0.0771(12) 0.0567(10) 0.0416(8) -0.0127(7) 0.0050(8) 0.0102(9)
S4 0.0492(9) 0.0634(11) 0.0593(9) -0.0099(8) 0.0265(8) -0.0062(8)
F1 0.107(4) 0.101(4) 0.143(5) 0.021(3) -0.020(3) 0.036(3)
F2 0.218(7) 0.233(9) 0.292(10) 0.094(8) -0.015(7) -0.148(7)
F3 0.277(9) 0.262(9) 0.115(5) 0.088(5) 0.028(5) -0.095(8)
F4 0.073(3) 0.163(5) 0.128(4) 0.048(4) -0.041(3) -0.029(3)
F5 0.387(11) 0.201(8) 0.260(9) 0.098(8) 0.132(10) 0.008(8)
F6 0.141(5) 0.178(6) 0.064(3) 0.025(3) -0.001(3) 0.002(4)
O1 0.053(2) 0.065(3) 0.050(2) 0.004(2) 0.015(2) 0.004(2)
O2 0.057(3) 0.095(4) 0.178(6) -0.067(4) 0.025(3) -0.012(3)
O3 0.055(3) 0.063(3) 0.142(5) 0.033(3) 0.011(3) 0.003(3)
O4 0.052(3) 0.066(3) 0.065(3) 0.010(2) 0.007(2) -0.008(2)
O6 0.112(4) 0.056(3) 0.045(2) 0.007(2) 0.036(2) -0.003(3)
O7 0.115(4) 0.155(4) 0.105(3) 0.003(3) 0.013(3) -0.027(3)
O8 0.082(3) 0.090(4) 0.057(3) 0.022(2) 0.034(2) 0.019(3)
O9 0.115(4) 0.155(4) 0.105(3) 0.003(3) 0.013(3) -0.027(3)
O10 0.140(5) 0.073(3) 0.087(4) 0.029(3) 0.079(4) 0.024(3)
O11 0.053(3) 0.062(3) 0.148(5) -0.015(3) 0.044(3) -0.002(2)
N1 0.070(3) 0.053(3) 0.049(3) 0.005(2) 0.024(2) 0.005(2)
N2 0.076(4) 0.105(4) 0.047(3) -0.003(3) 0.025(3) 0.008(3)
N4 0.072(3) 0.064(3) 0.031(2) 0.004(2) 0.020(2) 0.006(3)
N5 0.059(3) 0.055(3) 0.123(4) -0.015(3) 0.024(3) 0.002(3)
N6 0.069(3) 0.056(3) 0.044(3) -0.001(2) 0.014(2) 0.008(2)
N7 0.057(3) 0.054(3) 0.115(4) 0.005(3) 0.038(3) 0.006(3)
N8 0.090(4) 0.038(3) 0.037(2) 0.0036(19) 0.015(2) -0.012(3)
N9 0.066(3) 0.071(4) 0.110(4) 0.009(3) 0.046(3) 0.012(3)
N10 0.052(3) 0.054(3) 0.076(3) 0.012(3) 0.017(2) 0.000(2)
N11 0.051(3) 0.062(3) 0.130(5) -0.028(3) 0.014(3) 0.006(3)
N12 0.056(3) 0.065(3) 0.055(3) 0.009(2) -0.006(2) -0.013(3)
N13 0.078(3) 0.075(3) 0.038(2) 0.011(2) 0.018(2) -0.009(3)
C1 0.060(3) 0.045(3) 0.036(2) 0.002(2) 0.017(2) -0.005(3)
C2 0.062(5) 0.138(7) 0.116(6) -0.014(5) 0.044(4) 0.004(5)
C3 0.044(3) 0.062(3) 0.102(4) -0.006(3) 0.020(3) 0.006(3)
C4 0.073(4) 0.047(3) 0.038(3) 0.008(2) 0.017(3) -0.005(3)
C5 0.049(3) 0.058(4) 0.113(5) 0.005(3) 0.032(3) 0.005(3)
C6 0.078(4) 0.048(3) 0.034(3) 0.004(2) 0.019(3) -0.009(3)
C7 0.066(4) 0.066(4) 0.126(5) -0.020(4) 0.015(4) 0.003(3)
C8 0.071(4) 0.051(3) 0.034(3) 0.007(2) 0.017(3) 0.002(3)
C9 0.067(4) 0.076(4) 0.045(3) 0.014(3) 0.018(3) -0.013(3)
C10 0.069(4) 0.050(3) 0.034(3) 0.004(2) 0.019(3) -0.005(3)
C11 0.046(3) 0.055(3) 0.110(5) 0.000(3) 0.025(3) 0.000(3)
C12 0.052(3) 0.056(3) 0.055(3) 0.004(3) 0.004(3) 0.000(3)
C13 0.071(4) 0.091(5) 0.079(4) 0.014(4) -0.002(3) 0.000(4)
C14 0.081(4) 0.052(3) 0.036(3) 0.008(2) 0.023(3) 0.001(3)
C15 0.053(4) 0.110(6) 0.090(5) -0.013(5) 0.004(4) 0.020(4)
C16 0.065(3) 0.058(3) 0.036(3) 0.005(2) 0.018(2) -0.002(3)
C18 0.073(4) 0.051(3) 0.045(3) -0.003(2) 0.021(3) -0.002(3)
C19 0.068(4) 0.057(4) 0.120(5) -0.022(4) 0.020(4) 0.004(3)
C20 0.088(4) 0.058(3) 0.044(3) 0.010(3) 0.032(3) 0.007(3)
C21 0.071(4) 0.055(4) 0.115(5) -0.017(4) 0.023(4) 0.002(3)
C22 0.061(3) 0.054(3) 0.034(3) 0.011(2) 0.016(2) 0.002(3)
C23 0.051(3) 0.056(4) 0.129(5) -0.023(3) 0.026(3) 0.002(3)
C24 0.068(4) 0.064(4) 0.045(3) 0.009(3) 0.027(3) 0.005(3)
C25 0.098(5) 0.106(6) 0.086(5) 0.012(5) 0.053(4) -0.028(5)
C26 0.079(4) 0.065(4) 0.045(3) 0.003(3) 0.028(3) 0.006(3)
C27 0.056(3) 0.063(4) 0.133(5) -0.028(4) 0.027(4) 0.001(3)
C28 0.084(4) 0.053(3) 0.043(3) 0.012(3) 0.024(3) -0.001(3)
C29 0.060(4) 0.105(5) 0.088(4) -0.016(4) 0.046(3) -0.012(3)
C30 0.095(4) 0.061(4) 0.035(3) 0.000(2) 0.021(3) -0.009(3)
C31 0.134(7) 0.064(4) 0.085(5) -0.032(4) -0.018(5) 0.018(5)
C32 0.077(4) 0.054(3) 0.055(3) 0.003(3) 0.030(3) 0.005(3)
C34 0.063(3) 0.066(3) 0.038(3) 0.002(3) 0.020(2) 0.000(3)
C35 0.119(5) 0.163(6) 0.063(4) 0.013(4) 0.026(4) -0.055(5)
C36 0.066(3) 0.076(4) 0.045(3) 0.005(3) 0.021(3) -0.004(3)
C37 0.063(4) 0.065(4) 0.069(4) 0.007(3) -0.011(3) -0.014(3)
C38 0.077(4) 0.054(3) 0.048(3) 0.019(3) 0.024(3) 0.003(3)
C39 0.056(3) 0.056(3) 0.056(3) 0.008(3) -0.007(3) -0.003(3)
C40 0.071(4) 0.097(5) 0.044(3) 0.005(3) 0.026(3) -0.005(4)
C41 0.066(4) 0.061(4) 0.113(5) -0.015(4) 0.031(4) 0.007(3)
C42 0.089(4) 0.064(3) 0.034(3) 0.003(3) 0.011(3) -0.006(3)
C43 0.105(5) 0.070(5) 0.054(4) 0.015(3) 0.005(4) -0.023(4)
C44 0.056(3) 0.055(3) 0.056(3) 0.014(3) 0.005(3) -0.001(3)
C45 0.071(4) 0.067(4) 0.116(5) -0.001(4) 0.042(4) 0.015(3)
C46 0.077(4) 0.066(4) 0.042(3) -0.001(3) 0.021(3) 0.013(3)
C47 0.061(4) 0.058(4) 0.108(5) 0.001(3) 0.037(3) 0.005(3)
C48 0.067(4) 0.065(4) 0.057(3) -0.004(3) 0.001(3) 0.010(3)
C49 0.045(3) 0.063(3) 0.087(4) -0.005(3) 0.019(3) -0.001(3)
C50 0.080(4) 0.049(3) 0.062(4) 0.006(3) 0.025(3) -0.005(3)
C51 0.091(5) 0.074(5) 0.053(4) 0.007(3) 0.014(3) -0.034(4)
C52 0.050(3) 0.062(3) 0.090(4) 0.011(3) 0.013(3) -0.002(3)
C53 0.093(6) 0.082(5) 0.051(4) 0.006(3) -0.009(4) 0.000(4)
C54 0.051(3) 0.058(3) 0.090(4) 0.004(3) 0.020(3) -0.001(3)
C55 0.104(5) 0.073(4) 0.054(4) -0.023(3) -0.005(3) 0.016(4)
C56 0.055(3) 0.052(3) 0.061(3) 0.003(3) 0.011(3) -0.006(3)
C57 0.120(6) 0.086(5) 0.051(4) -0.026(4) -0.005(4) 0.007(5)
C58 0.072(4) 0.097(4) 0.033(3) 0.005(3) 0.024(3) 0.010(3)
C59 0.074(4) 0.118(5) 0.035(3) 0.001(3) 0.016(3) 0.006(4)
C60 0.060(3) 0.060(4) 0.107(5) 0.007(3) 0.039(3) 0.008(3)
C61 0.094(6) 0.130(7) 0.081(5) -0.024(5) 0.056(4) 0.004(5)
C62 0.045(3) 0.062(4) 0.058(3) 0.008(3) -0.001(3) -0.005(3)
C63 0.132(7) 0.115(7) 0.085(6) -0.064(5) 0.009(5) 0.032(6)
C64 0.045(3) 0.057(3) 0.105(4) 0.002(3) 0.027(3) 0.003(3)
C66 0.060(3) 0.056(4) 0.102(4) 0.009(3) 0.039(3) 0.012(3)
C67 0.098(6) 0.129(6) 0.140(8) 0.020(5) 0.082(6) -0.010(5)
C68 0.057(3) 0.054(4) 0.112(5) 0.010(3) 0.041(3) 0.009(3)
C70 0.069(5) 0.068(5) 0.086(5) -0.014(4) -0.016(4) 0.010(4)
C71 0.194(7) 0.189(7) 0.143(6) 0.056(6) 0.016(7) -0.074(6)
C72 0.044(3) 0.059(3) 0.098(4) 0.009(3) 0.026(3) 0.008(3)
O5 0.127(5) 0.153(6) 0.077(4) 0.001(4) 0.016(4) 0.005(5)
N3 0.132(6) 0.184(8) 0.113(6) 0.038(5) -0.008(5) -0.016(6)
C17 0.158(10) 0.197(11) 0.147(10) 0.042(8) 0.021(8) 0.031(9)
C33 0.173(9) 0.126(8) 0.082(6) 0.013(5) -0.002(6) -0.018(7)
C65 0.131(7) 0.170(8) 0.083(5) 0.040(5) 0.006(6) -0.010(6)
C69 0.154(10) 0.182(11) 0.157(10) 0.041(8) -0.050(9) -0.042(8)

loop_
_atom_type_symbol
_atom_type_description
_atom_type_scat_dispersion_real
_atom_type_scat_dispersion_imag
_atom_type_scat_source
C C 0.0033 0.0016 'International Tables Vol C Tables 4.2.6.8 and 6.1.1.4'
H H 0.0000 0.0000 'International Tables Vol C Tables 4.2.6.8 and 6.1.1.4'
Cu Cu 0.3201 1.2651 'International Tables Vol C Tables 4.2.6.8 and 6.1.1.4'
F F 0.0171 0.0103 'International Tables Vol C Tables 4.2.6.8 and 6.1.1.4'
N N 0.0061 0.0033 'International Tables Vol C Tables 4.2.6.8 and 6.1.1.4'
O O 0.0106 0.0060 'International Tables Vol C Tables 4.2.6.8 and 6.1.1.4'
S S 0.1246 0.1234 'International Tables Vol C Tables 4.2.6.8 and 6.1.1.4'

loop_
_geom_angle_atom_site_label_1
_geom_angle_atom_site_label_2
_geom_angle_atom_site_label_3
_geom_angle
_geom_angle_site_symmetry_1
_geom_angle_site_symmetry_3
_geom_angle_publ_flag
S2 Cu1 Cu5 49.33(5) . 3_455 ?
S3 Cu1 Cu5 94.18(6) . 3_455 ?
S3 Cu1 S2 115.43(7) . . ?
N6 Cu1 Cu5 120.64(16) . 3_455 ?
N6 Cu1 S2 116.35(16) . . ?
N6 Cu1 S3 128.21(16) . . ?
S1 Cu2 Cu3 61.98(5) 3_455 2_666 ?
S1 Cu2 S2 112.02(7) 3_455 . ?
S2 Cu2 Cu3 58.38(6) . 2_666 ?
N9 Cu2 Cu3 142.0(2) . 2_666 ?
N9 Cu2 S1 126.6(2) . 3_455 ?
N9 Cu2 S2 120.0(2) . . ?
Cu2 Cu3 Cu5 98.06(5) 2_646 4_646 ?
Cu2 Cu3 Cu6 100.85(4) 2_646 4_646 ?
Cu6 Cu3 Cu5 89.56(4) 4_646 4_646 ?
S1 Cu3 Cu2 53.35(5) 4_646 2_646 ?
S1 Cu3 Cu5 114.84(6) 4_646 4_646 ?
S1 Cu3 Cu6 52.57(5) 4_646 4_646 ?
S2 Cu3 Cu2 55.56(5) 2_646 2_646 ?
S2 Cu3 Cu5 51.47(6) 2_646 4_646 ?
S2 Cu3 Cu6 122.22(6) 2_646 4_646 ?
S2 Cu3 S1 102.08(6) 2_646 4_646 ?
N13 Cu3 Cu2 146.70(19) . 2_646 ?
N13 Cu3 Cu5 106.60(19) . 4_646 ?
N13 Cu3 Cu6 101.36(17) . 4_646 ?
N13 Cu3 S1 128.95(19) . 4_646 ?
N13 Cu3 S2 127.31(18) . 2_646 ?
S4 Cu4 S3 114.60(7) 1_565 3 ?
O4 Cu4 S3 106.62(14) . 3 ?
O4 Cu4 S4 108.65(14) . 1_565 ?
N12 Cu4 S3 113.36(19) . 3 ?
N12 Cu4 S4 116.33(17) . 1_565 ?
N12 Cu4 O4 94.81(19) . . ?
Cu3 Cu5 Cu1 89.56(4) 4_656 3_545 ?
S2 Cu5 Cu1 49.03(5) 3_545 3_545 ?
S2 Cu5 Cu3 53.92(5) 3_545 4_656 ?
S4 Cu5 Cu1 108.13(6) . 3_545 ?
S4 Cu5 Cu3 71.96(6) . 4_656 ?
S4 Cu5 S2 116.84(7) . 3_545 ?
O7 Cu5 Cu1 90.3(2) . 3_545 ?
O7 Cu5 Cu3 158.6(2) . 4_656 ?
O7 Cu5 S2 111.9(2) . 3_545 ?
O7 Cu5 S4 128.0(2) . . ?
S1 Cu6 Cu3 60.56(5) . 4_656 ?
S4 Cu6 Cu3 76.16(6) . 4_656 ?
S4 Cu6 S1 118.17(7) . . ?
N5 Cu6 Cu3 134.8(2) . 4_656 ?
N5 Cu6 S1 121.3(2) . . ?
N5 Cu6 S4 120.6(2) . . ?
S1 Cu7 O1 103.16(12) 7_656 7_666 ?
S3 Cu7 S1 117.92(6) 5_666 7_656 ?
S3 Cu7 O1 105.57(13) 5_666 7_666 ?
N2 Cu7 S1 113.8(2) . 7_656 ?
N2 Cu7 S3 117.5(2) . 5_666 ?
N2 Cu7 O1 94.0(2) . 7_666 ?
Cu2 S1 Cu3 64.67(5) 3_545 4_656 ?
Cu2 S1 Cu6 123.42(8) 3_545 . ?
Cu2 S1 Cu7 87.45(7) 3_545 7_656 ?
Cu6 S1 Cu3 66.87(5) . 4_656 ?
Cu6 S1 Cu7 90.96(7) . 7_656 ?
Cu7 S1 Cu3 118.26(8) 7_656 4_656 ?
C9 S1 Cu2 119.3(2) . 3_545 ?
C9 S1 Cu3 127.1(2) . 4_656 ?
C9 S1 Cu6 112.5(2) . . ?
C9 S1 Cu7 114.6(2) . 7_656 ?
Cu1 S2 Cu2 88.72(7) . . ?
Cu1 S2 Cu3 123.58(7) . 2_666 ?
Cu1 S2 Cu5 81.65(7) . 3_455 ?
Cu2 S2 Cu3 66.06(6) . 2_666 ?
Cu5 S2 Cu2 124.40(8) 3_455 . ?
Cu5 S2 Cu3 74.61(7) 3_455 2_666 ?
C48 S2 Cu1 117.2(2) . . ?
C48 S2 Cu2 115.1(3) . . ?
C48 S2 Cu3 119.2(2) . 2_666 ?
C48 S2 Cu5 118.0(3) . 3_455 ?
Cu1 S3 Cu4 104.05(7) . 3_445 ?
Cu1 S3 Cu7 116.36(9) . 5_666 ?
Cu7 S3 Cu4 93.91(7) 5_666 3_445 ?
C55 S3 Cu1 113.7(3) . . ?
C55 S3 Cu4 113.8(3) . 3_445 ?
C55 S3 Cu7 113.0(3) . 5_666 ?
Cu5 S4 Cu4 90.81(7) . 1_545 ?
Cu5 S4 Cu6 118.88(8) . . ?
Cu6 S4 Cu4 99.13(7) . 1_545 ?
C29 S4 Cu4 113.8(3) . 1_545 ?
C29 S4 Cu5 115.0(3) . . ?
C29 S4 Cu6 115.1(3) . . ?
C12 O1 Cu7 126.4(4) . 7_666 ?
C12 O4 Cu4 121.2(4) . . ?
C35 O7 Cu5 111.5(8) . . ?
C18 N1 H1 115.9 . . ?
C18 N1 C20 128.2(6) . . ?
C20 N1 H1 115.9 . . ?
C40 N2 Cu7 125.2(5) . . ?
C59 N2 Cu7 119.3(5) . . ?
C59 N2 C40 115.4(6) . . ?
C24 N4 H4 117.2 . . ?
C24 N4 C34 125.6(6) . . ?
C34 N4 H4 117.2 . . ?
C7 N5 Cu6 124.6(6) . . ?
C7 N5 C21 115.6(7) . . ?
C21 N5 Cu6 118.9(5) . . ?
C46 N6 Cu1 122.6(5) . . ?
C46 N6 C50 116.2(6) . . ?
C50 N6 Cu1 120.9(5) . . ?
C5 N7 H7 117.6 . . ?
C5 N7 C66 124.7(7) . . ?
C66 N7 H7 117.6 . . ?
C4 N8 H8 116.5 . . ?
C6 N8 H8 116.5 . . ?
C6 N8 C4 127.1(5) . . ?
C45 N9 Cu2 119.4(5) . . ?
C60 N9 Cu2 124.5(6) . . ?
C60 N9 C45 115.8(7) . . ?
C52 N10 H10 116.6 . . ?
C52 N10 C56 126.8(6) . . ?
C56 N10 H10 116.6 . . ?
C23 N11 H11 116.3 . . ?
C27 N11 H11 116.3 . . ?
C27 N11 C23 127.4(7) . . ?
C37 N12 Cu4 119.5(4) . . ?
C37 N12 C44 114.9(6) . . ?
C44 N12 Cu4 125.5(4) . . ?
C38 N13 Cu3 119.4(5) . . ?
C38 N13 C42 116.3(5) . . ?
C42 N13 Cu3 124.0(5) . . ?
C10 C1 C6 122.8(5) . . ?
C10 C1 C22 120.3(5) . . ?
C22 C1 C6 116.9(6) . . ?
H2A C2 H2B 109.5 . . ?
H2A C2 H2C 109.5 . . ?
H2B C2 H2C 109.5 . . ?
C29 C2 H2A 109.5 . . ?
C29 C2 H2B 109.5 . . ?
C29 C2 H2C 109.5 . . ?
C11 C3 C27 118.6(7) . . ?
C11 C3 C49 120.0(7) . . ?
C49 C3 C27 121.4(6) . . ?
C28 C4 N8 123.7(6) . . ?
C28 C4 C30 118.4(6) . . ?
C30 C4 N8 117.9(6) . . ?
O11 C5 N7 126.6(7) . . ?
O11 C5 C64 119.9(7) . . ?
N7 C5 C64 113.4(7) . . ?
O6 C6 N8 122.9(5) . . ?
O6 C6 C1 121.6(5) . . ?
N8 C6 C1 115.5(5) . . ?
N5 C7 H7A 118.9 . . ?
N5 C7 C19 122.2(8) . . ?
C19 C7 H7A 118.9 . . ?
C14 C8 H8A 120.0 . . ?
C16 C8 H8A 120.0 . . ?
C16 C8 C14 119.9(6) . . ?
C25 C9 S1 107.3(5) . . ?
C43 C9 S1 106.9(5) . . ?
C43 C9 C25 112.5(6) . . ?
C43 C9 C51 113.0(7) . . ?
C51 C9 S1 107.4(4) . . ?
C51 C9 C25 109.4(6) . . ?
C1 C10 H10A 119.8 . . ?
C1 C10 C14 120.3(6) . . ?
C14 C10 H10A 119.8 . . ?
C3 C11 H11A 120.2 . . ?
C64 C11 C3 119.7(7) . . ?
C64 C11 H11A 120.2 . . ?
O1 C12 C13 112.8(6) . . ?
O4 C12 O1 131.8(6) . . ?
O4 C12 C13 115.2(7) . . ?
F1 C13 F6 103.5(8) . . ?
F1 C13 C12 114.0(7) . . ?
F4 C13 F1 108.7(8) . . ?
F4 C13 F6 102.6(8) . . ?
F4 C13 C12 117.0(7) . . ?
F6 C13 C12 109.7(7) . . ?
C8 C14 C10 119.6(6) . . ?
C8 C14 C20 122.8(5) . . ?
C10 C14 C20 117.5(5) . . ?
H15A C15 H15B 109.5 . . ?
H15A C15 H15C 109.5 . . ?
H15B C15 H15C 109.5 . . ?
C48 C15 H15A 109.5 . . ?
C48 C15 H15B 109.5 . . ?
C48 C15 H15C 109.5 . . ?
C8 C16 C22 120.3(6) . . ?
C8 C16 C24 121.7(5) . . ?
C22 C16 C24 118.0(6) . . ?
N1 C18 C26 125.5(6) . . ?
N1 C18 C32 117.8(6) . . ?
C26 C18 C32 116.7(6) . . ?
C7 C19 H19 119.4 . . ?
C23 C19 C7 121.2(8) . . ?
C23 C19 H19 119.4 . . ?
O10 C20 N1 122.9(6) . . ?
O10 C20 C14 122.6(6) . . ?
N1 C20 C14 114.5(6) . . ?
N5 C21 H21 118.2 . . ?
N5 C21 C41 123.7(8) . . ?
C41 C21 H21 118.2 . . ?
C1 C22 C16 119.5(6) . . ?
C1 C22 H22 120.3 . . ?
C16 C22 H22 120.3 . . ?
C19 C23 N11 121.1(8) . . ?
C19 C23 C41 116.9(7) . . ?
C41 C23 N11 122.0(8) . . ?
O8 C24 N4 124.3(6) . . ?
O8 C24 C16 121.4(6) . . ?
N4 C24 C16 114.2(6) . . ?
C9 C25 H25A 109.5 . . ?
C9 C25 H25B 109.5 . . ?
C9 C25 H25C 109.5 . . ?
H25A C25 H25B 109.5 . . ?
H25A C25 H25C 109.5 . . ?
H25B C25 H25C 109.5 . . ?
C18 C26 H26 120.3 . . ?
C46 C26 C18 119.5(6) . . ?
C46 C26 H26 120.3 . . ?
O2 C27 N11 123.0(7) . . ?
O2 C27 C3 121.4(7) . . ?
N11 C27 C3 115.6(7) . . ?
C4 C28 H28 121.1 . . ?
C4 C28 C38 117.8(6) . . ?
C38 C28 H28 121.1 . . ?
C2 C29 S4 108.6(6) . . ?
C2 C29 C61 109.6(8) . . ?
C61 C29 S4 108.8(5) . . ?
C67 C29 S4 107.0(6) . . ?
C67 C29 C2 109.4(8) . . ?
C67 C29 C61 113.4(8) . . ?
C4 C30 H30 120.8 . . ?
C42 C30 C4 118.5(7) . . ?
C42 C30 H30 120.8 . . ?
H31A C31 H31B 109.5 . . ?
H31A C31 H31C 109.5 . . ?
H31B C31 H31C 109.5 . . ?
C55 C31 H31A 109.5 . . ?
C55 C31 H31B 109.5 . . ?
C55 C31 H31C 109.5 . . ?
C18 C32 H32 120.2 . . ?
C50 C32 C18 119.5(6) . . ?
C50 C32 H32 120.2 . . ?
C36 C34 N4 124.2(6) . . ?
C36 C34 C58 118.5(6) . . ?
C58 C34 N4 117.2(6) . . ?
O7 C35 O9 126.2(11) . . ?
O7 C35 C71 114.0(12) . . ?
O9 C35 C71 119.4(9) . . ?
C34 C36 H36 120.3 . . ?
C34 C36 C40 119.5(7) . . ?
C40 C36 H36 120.3 . . ?
N12 C37 H37 116.9 . . ?
N12 C37 C39 126.2(6) . . ?
C39 C37 H37 116.9 . . ?
N13 C38 C28 123.3(6) . . ?
N13 C38 H38 118.3 . . ?
C28 C38 H38 118.3 . . ?
C37 C39 H39 120.9 . . ?
C37 C39 C56 118.2(6) . . ?
C56 C39 H39 120.9 . . ?
N2 C40 C36 123.8(7) . . ?
N2 C40 H40 118.1 . . ?
C36 C40 H40 118.1 . . ?
C21 C41 C23 120.1(8) . . ?
C21 C41 H41 120.0 . . ?
C23 C41 H41 120.0 . . ?
N13 C42 C30 125.7(7) . . ?
N13 C42 H42 117.2 . . ?
C30 C42 H42 117.2 . . ?
C9 C43 H43A 109.5 . . ?
C9 C43 H43B 109.5 . . ?
C9 C43 H43C 109.5 . . ?
H43A C43 H43B 109.5 . . ?
H43A C43 H43C 109.5 . . ?
H43B C43 H43C 109.5 . . ?
N12 C44 H44 117.5 . . ?
N12 C44 C62 124.9(6) . . ?
C62 C44 H44 117.5 . . ?
N9 C45 H45 118.4 . . ?
N9 C45 C47 123.2(8) . . ?
C47 C45 H45 118.4 . . ?
N6 C46 C26 123.6(6) . . ?
N6 C46 H46 118.2 . . ?
C26 C46 H46 118.2 . . ?
C45 C47 H47 119.4 . . ?
C66 C47 C45 121.3(8) . . ?
C66 C47 H47 119.4 . . ?
C15 C48 S2 107.8(5) . . ?
C53 C48 S2 107.1(5) . . ?
C53 C48 C15 109.7(7) . . ?
C70 C48 S2 108.7(5) . . ?
C70 C48 C15 111.4(7) . . ?
C70 C48 C53 111.9(7) . . ?
C3 C49 H49 120.3 . . ?
C54 C49 C3 119.4(6) . . ?
C54 C49 H49 120.3 . . ?
N6 C50 C32 124.4(6) . . ?
N6 C50 H50 117.8 . . ?
C32 C50 H50 117.8 . . ?
C9 C51 H51A 109.5 . . ?
C9 C51 H51B 109.5 . . ?
C9 C51 H51C 109.5 . . ?
H51A C51 H51B 109.5 . . ?
H51A C51 H51C 109.5 . . ?
H51B C51 H51C 109.5 . . ?
O3 C52 N10 124.1(7) . . ?
O3 C52 C54 121.0(6) . . ?
N10 C52 C54 114.8(6) . . ?
C48 C53 H53A 109.5 . . ?
C48 C53 H53B 109.5 . . ?
C48 C53 H53C 109.5 . . ?
H53A C53 H53B 109.5 . . ?
H53A C53 H53C 109.5 . . ?
H53B C53 H53C 109.5 . . ?
C49 C54 C52 121.8(6) . . ?
C49 C54 C72 120.9(7) . . ?
C72 C54 C52 117.0(6) . . ?
C31 C55 S3 106.3(5) . . ?
C57 C55 S3 108.6(5) . . ?
C57 C55 C31 110.3(8) . . ?
C57 C55 C63 112.3(8) . . ?
C63 C55 S3 108.1(6) . . ?
C63 C55 C31 111.1(8) . . ?
N10 C56 C62 124.0(6) . . ?
C39 C56 N10 118.4(6) . . ?
C39 C56 C62 117.6(6) . . ?
C55 C57 H57A 109.5 . . ?
C55 C57 H57B 109.5 . . ?
C55 C57 H57C 109.5 . . ?
H57A C57 H57B 109.5 . . ?
H57A C57 H57C 109.5 . . ?
H57B C57 H57C 109.5 . . ?
C34 C58 H58 121.3 . . ?
C59 C58 C34 117.4(7) . . ?
C59 C58 H58 121.3 . . ?
N2 C59 C58 125.3(7) . . ?
N2 C59 H59 117.3 . . ?
C58 C59 H59 117.3 . . ?
N9 C60 H60 117.7 . . ?
N9 C60 C68 124.6(8) . . ?
C68 C60 H60 117.7 . . ?
C29 C61 H61A 109.5 . . ?
C29 C61 H61B 109.5 . . ?
C29 C61 H61C 109.5 . . ?
H61A C61 H61B 109.5 . . ?
H61A C61 H61C 109.5 . . ?
H61B C61 H61C 109.5 . . ?
C44 C62 C56 118.1(6) . . ?
C44 C62 H62 121.0 . . ?
C56 C62 H62 121.0 . . ?
C55 C63 H63A 109.5 . . ?
C55 C63 H63B 109.5 . . ?
C55 C63 H63C 109.5 . . ?
H63A C63 H63B 109.5 . . ?
H63A C63 H63C 109.5 . . ?
H63B C63 H63C 109.5 . . ?
C11 C64 C5 116.7(6) . . ?
C11 C64 C72 121.6(6) . . ?
C72 C64 C5 121.6(6) . . ?
N7 C66 C68 125.3(7) . . ?
C47 C66 N7 118.0(7) . . ?
C47 C66 C68 116.7(7) . . ?
C29 C67 H67A 109.5 . . ?
C29 C67 H67B 109.5 . . ?
C29 C67 H67C 109.5 . . ?
H67A C67 H67B 109.5 . . ?
H67A C67 H67C 109.5 . . ?
H67B C67 H67C 109.5 . . ?
C60 C68 C66 118.3(7) . . ?
C60 C68 H68 120.8 . . ?
C66 C68 H68 120.8 . . ?
C48 C70 H70A 109.5 . . ?
C48 C70 H70B 109.5 . . ?
C48 C70 H70C 109.5 . . ?
H70A C70 H70B 109.5 . . ?
H70A C70 H70C 109.5 . . ?
H70B C70 H70C 109.5 . . ?
F2 C71 F5 115.2(12) . . ?
F2 C71 C35 109.9(10) . . ?
F3 C71 F2 102.1(9) . . ?
F3 C71 F5 101.9(10) . . ?
F3 C71 C35 115.7(10) . . ?
F5 C71 C35 111.7(10) . . ?
C54 C72 H72 120.9 . . ?
C64 C72 C54 118.3(7) . . ?
C64 C72 H72 120.9 . . ?
C65 N3 C17 111.6(14) . . ?
C65 N3 C69 120.9(17) . . ?
C69 N3 C17 127.3(15) . . ?
N3 C17 H17A 109.5 . . ?
N3 C17 H17B 109.5 . . ?
N3 C17 H17C 109.5 . . ?
H17A C17 H17B 109.5 . . ?
H17A C17 H17C 109.5 . . ?
H17B C17 H17C 109.5 . . ?
H33A C33 H33B 109.5 . . ?
H33A C33 H33C 109.5 . . ?
H33B C33 H33C 109.5 . . ?
C65 C33 H33A 109.5 . . ?
C65 C33 H33B 109.5 . . ?
C65 C33 H33C 109.5 . . ?
O5 C65 C33 112.2(12) . . ?
N3 C65 O5 122.3(16) . . ?
N3 C65 C33 125.3(15) . . ?
N3 C69 H69A 109.5 . . ?
N3 C69 H69B 109.5 . . ?
N3 C69 H69C 109.5 . . ?
H69A C69 H69B 109.5 . . ?
H69A C69 H69C 109.5 . . ?
H69B C69 H69C 109.5 . . ?

loop_
_geom_bond_atom_site_label_1
_geom_bond_atom_site_label_2
_geom_bond_distance
_geom_bond_site_symmetry_2
_geom_bond_publ_flag
Cu1 Cu5 2.9365(13) 3_455 ?
Cu1 S2 2.2409(18) . ?
Cu1 S3 2.1807(18) . ?
Cu1 N6 1.977(5) . ?
Cu2 Cu3 2.4962(13) 2_666 ?
Cu2 S1 2.2157(19) 3_455 ?
Cu2 S2 2.253(2) . ?
Cu2 N9 1.954(6) . ?
Cu3 Cu5 2.7744(16) 4_646 ?
Cu3 Cu6 2.5747(14) 4_646 ?
Cu3 S1 2.4381(17) 4_646 ?
Cu3 S2 2.326(2) 2_646 ?
Cu3 N13 1.962(5) . ?
Cu4 S3 2.259(2) 3 ?
Cu4 S4 2.2525(18) 1_565 ?
Cu4 O4 2.206(4) . ?
Cu4 N12 2.033(6) . ?
Cu5 S2 2.251(2) 3_545 ?
Cu5 S4 2.189(2) . ?
Cu5 O7 2.093(8) . ?
Cu6 S1 2.2231(17) . ?
Cu6 S4 2.1898(19) . ?
Cu6 N5 1.977(6) . ?
Cu7 S1 2.2562(18) 7_656 ?
Cu7 S3 2.226(2) 5_666 ?
Cu7 O1 2.298(4) 7_666 ?
Cu7 N2 2.037(6) . ?
S1 C9 1.898(7) . ?
S2 C48 1.871(7) . ?
S3 C55 1.862(7) . ?
S4 C29 1.858(7) . ?
F1 C13 1.298(10) . ?
F2 C71 1.344(9) . ?
F3 C71 1.320(9) . ?
F4 C13 1.281(10) . ?
F5 C71 1.378(9) . ?
F6 C13 1.373(11) . ?
O1 C12 1.245(8) . ?
O2 C27 1.203(9) . ?
O3 C52 1.232(8) . ?
O4 C12 1.231(8) . ?
O6 C6 1.235(7) . ?
O7 C35 1.209(11) . ?
O8 C24 1.212(8) . ?
O9 C35 1.248(13) . ?
O10 C20 1.206(8) . ?
O11 C5 1.226(9) . ?
N1 H1 0.8600 . ?
N1 C18 1.370(8) . ?
N1 C20 1.370(8) . ?
N2 C40 1.330(9) . ?
N2 C59 1.324(9) . ?
N4 H4 0.8600 . ?
N4 C24 1.343(8) . ?
N4 C34 1.409(7) . ?
N5 C7 1.321(10) . ?
N5 C21 1.333(10) . ?
N6 C46 1.333(8) . ?
N6 C50 1.346(9) . ?
N7 H7 0.8600 . ?
N7 C5 1.372(9) . ?
N7 C66 1.390(9) . ?
N8 H8 0.8600 . ?
N8 C4 1.404(7) . ?
N8 C6 1.361(7) . ?
N9 C45 1.345(10) . ?
N9 C60 1.323(9) . ?
N10 H10 0.8600 . ?
N10 C52 1.354(9) . ?
N10 C56 1.394(8) . ?
N11 H11 0.8600 . ?
N11 C23 1.403(9) . ?
N11 C27 1.342(10) . ?
N12 C37 1.324(8) . ?
N12 C44 1.329(8) . ?
N13 C38 1.310(8) . ?
N13 C42 1.316(9) . ?
C1 C6 1.494(8) . ?
C1 C10 1.356(8) . ?
C1 C22 1.381(8) . ?
C2 H2A 0.9600 . ?
C2 H2B 0.9600 . ?
C2 H2C 0.9600 . ?
C2 C29 1.513(12) . ?
C3 C11 1.382(9) . ?
C3 C27 1.483(10) . ?
C3 C49 1.392(10) . ?
C4 C28 1.357(9) . ?
C4 C30 1.390(8) . ?
C5 C64 1.535(10) . ?
C7 H7A 0.9300 . ?
C7 C19 1.396(11) . ?
C8 H8A 0.9300 . ?
C8 C14 1.380(8) . ?
C8 C16 1.365(9) . ?
C9 C25 1.555(10) . ?
C9 C43 1.489(10) . ?
C9 C51 1.495(10) . ?
C10 H10A 0.9300 . ?
C10 C14 1.389(8) . ?
C11 H11A 0.9300 . ?
C11 C64 1.367(9) . ?
C12 C13 1.535(10) . ?
C14 C20 1.510(9) . ?
C15 H15A 0.9600 . ?
C15 H15B 0.9600 . ?
C15 H15C 0.9600 . ?
C15 C48 1.561(11) . ?
C16 C22 1.389(8) . ?
C16 C24 1.513(9) . ?
C18 C26 1.389(9) . ?
C18 C32 1.403(9) . ?
C19 H19 0.9300 . ?
C19 C23 1.319(11) . ?
C21 H21 0.9300 . ?
C21 C41 1.354(10) . ?
C22 H22 0.9300 . ?
C23 C41 1.366(11) . ?
C25 H25A 0.9600 . ?
C25 H25B 0.9600 . ?
C25 H25C 0.9600 . ?
C26 H26 0.9300 . ?
C26 C46 1.383(9) . ?
C28 H28 0.9300 . ?
C28 C38 1.419(8) . ?
C29 C61 1.515(11) . ?
C29 C67 1.508(12) . ?
C30 H30 0.9300 . ?
C30 C42 1.340(9) . ?
C31 H31A 0.9600 . ?
C31 H31B 0.9600 . ?
C31 H31C 0.9600 . ?
C31 C55 1.520(13) . ?
C32 H32 0.9300 . ?
C32 C50 1.352(9) . ?
C34 C36 1.348(9) . ?
C34 C58 1.391(9) . ?
C35 C71 1.482(16) . ?
C36 H36 0.9300 . ?
C36 C40 1.378(9) . ?
C37 H37 0.9300 . ?
C37 C39 1.366(9) . ?
C38 H38 0.9300 . ?
C39 H39 0.9300 . ?
C39 C56 1.383(9) . ?
C40 H40 0.9300 . ?
C41 H41 0.9300 . ?
C42 H42 0.9300 . ?
C43 H43A 0.9600 . ?
C43 H43B 0.9600 . ?
C43 H43C 0.9600 . ?
C44 H44 0.9300 . ?
C44 C62 1.380(9) . ?
C45 H45 0.9300 . ?
C45 C47 1.356(10) . ?
C46 H46 0.9300 . ?
C47 H47 0.9300 . ?
C47 C66 1.347(10) . ?
C48 C53 1.535(11) . ?
C48 C70 1.504(10) . ?
C49 H49 0.9300 . ?
C49 C54 1.364(9) . ?
C50 H50 0.9300 . ?
C51 H51A 0.9600 . ?
C51 H51B 0.9600 . ?
C51 H51C 0.9600 . ?
C52 C54 1.506(10) . ?
C53 H53A 0.9600 . ?
C53 H53B 0.9600 . ?
C53 H53C 0.9600 . ?
C54 C72 1.405(9) . ?
C55 C57 1.492(11) . ?
C55 C63 1.514(13) . ?
C56 C62 1.400(9) . ?
C57 H57A 0.9600 . ?
C57 H57B 0.9600 . ?
C57 H57C 0.9600 . ?
C58 H58 0.9300 . ?
C58 C59 1.372(9) . ?
C59 H59 0.9300 . ?
C60 H60 0.9300 . ?
C60 C68 1.365(10) . ?
C61 H61A 0.9600 . ?
C61 H61B 0.9600 . ?
C61 H61C 0.9600 . ?
C62 H62 0.9300 . ?
C63 H63A 0.9600 . ?
C63 H63B 0.9600 . ?
C63 H63C 0.9600 . ?
C64 C72 1.369(10) . ?
C66 C68 1.410(11) . ?
C67 H67A 0.9600 . ?
C67 H67B 0.9600 . ?
C67 H67C 0.9600 . ?
C68 H68 0.9300 . ?
C70 H70A 0.9600 . ?
C70 H70B 0.9600 . ?
C70 H70C 0.9600 . ?
C72 H72 0.9300 . ?
O5 C65 1.337(15) . ?
N3 C17 1.600(18) . ?
N3 C65 1.297(17) . ?
N3 C69 1.401(16) . ?
C17 H17A 0.9600 . ?
C17 H17B 0.9600 . ?
C17 H17C 0.9600 . ?
C33 H33A 0.9600 . ?
C33 H33B 0.9600 . ?
C33 H33C 0.9600 . ?
C33 C65 1.618(18) . ?
C69 H69A 0.9600 . ?
C69 H69B 0.9600 . ?
C69 H69C 0.9600 . ?

loop_
_geom_torsion_atom_site_label_1
_geom_torsion_atom_site_label_2
_geom_torsion_atom_site_label_3
_geom_torsion_atom_site_label_4
_geom_torsion
_geom_torsion_site_symmetry_1
_geom_torsion_site_symmetry_2
_geom_torsion_site_symmetry_3
_geom_torsion_site_symmetry_4
_geom_torsion_publ_flag
Cu1 S2 C48 C15 47.8(6) . . . . ?
Cu1 S2 C48 C53 -70.1(5) . . . . ?
Cu1 S2 C48 C70 168.7(5) . . . . ?
Cu1 S3 C55 C31 50.2(7) . . . . ?
Cu1 S3 C55 C57 168.8(6) . . . . ?
Cu1 S3 C55 C63 -69.1(7) . . . . ?
Cu1 N6 C46 C26 -172.3(5) . . . . ?
Cu1 N6 C50 C32 173.5(5) . . . . ?
Cu2 S1 C9 C25 23.8(5) 3_545 . . . ?
Cu2 S1 C9 C43 144.7(5) 3_545 . . . ?
Cu2 S1 C9 C51 -93.7(5) 3_545 . . . ?
Cu2 S2 C48 C15 -54.5(6) . . . . ?
Cu2 S2 C48 C53 -172.4(4) . . . . ?
Cu2 S2 C48 C70 66.5(6) . . . . ?
Cu2 N9 C45 C47 176.4(6) . . . . ?
Cu2 N9 C60 C68 -176.8(6) . . . . ?
Cu3 S1 C9 C25 102.8(5) 4_656 . . . ?
Cu3 S1 C9 C43 -136.3(5) 4_656 . . . ?
Cu3 S1 C9 C51 -14.7(6) 4_656 . . . ?
Cu3 S2 C48 C15 -129.9(5) 2_666 . . . ?
Cu3 S2 C48 C53 112.2(5) 2_666 . . . ?
Cu3 S2 C48 C70 -8.9(7) 2_666 . . . ?
Cu3 N13 C38 C28 -175.5(5) . . . . ?
Cu3 N13 C42 C30 174.6(6) . . . . ?
Cu4 S3 C55 C31 -68.8(6) 3_445 . . . ?
Cu4 S3 C55 C57 49.9(7) 3_445 . . . ?
Cu4 S3 C55 C63 172.0(5) 3_445 . . . ?
Cu4 S4 C29 C2 -58.8(7) 1_545 . . . ?
Cu4 S4 C29 C61 -178.0(6) 1_545 . . . ?
Cu4 S4 C29 C67 59.1(7) 1_545 . . . ?
Cu4 O4 C12 O1 -14.7(11) . . . . ?
Cu4 O4 C12 C13 171.3(5) . . . . ?
Cu4 N12 C37 C39 -178.6(6) . . . . ?
Cu4 N12 C44 C62 179.4(6) . . . . ?
Cu5 S2 C48 C15 142.9(5) 3_455 . . . ?
Cu5 S2 C48 C53 24.9(6) 3_455 . . . ?
Cu5 S2 C48 C70 -96.2(6) 3_455 . . . ?
Cu5 S4 C29 C2 -161.7(5) . . . . ?
Cu5 S4 C29 C61 79.1(7) . . . . ?
Cu5 S4 C29 C67 -43.7(7) . . . . ?
Cu5 O7 C35 O9 -5.2(16) . . . . ?
Cu5 O7 C35 C71 -177.9(7) . . . . ?
Cu6 S1 C9 C25 -179.9(4) . . . . ?
Cu6 S1 C9 C43 -59.0(6) . . . . ?
Cu6 S1 C9 C51 62.6(5) . . . . ?
Cu6 S4 C29 C2 54.6(7) . . . . ?
Cu6 S4 C29 C61 -64.6(7) . . . . ?
Cu6 S4 C29 C67 172.6(6) . . . . ?
Cu6 N5 C7 C19 -165.3(7) . . . . ?
Cu6 N5 C21 C41 163.1(6) . . . . ?
Cu7 S1 C9 C25 -77.8(5) 7_656 . . . ?
Cu7 S1 C9 C43 43.1(6) 7_656 . . . ?
Cu7 S1 C9 C51 164.7(4) 7_656 . . . ?
Cu7 S3 C55 C31 -174.3(5) 5_666 . . . ?
Cu7 S3 C55 C57 -55.7(7) 5_666 . . . ?
Cu7 S3 C55 C63 66.4(6) 5_666 . . . ?
Cu7 O1 C12 O4 37.6(11) 7_666 . . . ?
Cu7 O1 C12 C13 -148.3(5) 7_666 . . . ?
Cu7 N2 C40 C36 175.8(6) . . . . ?
Cu7 N2 C59 C58 -178.7(7) . . . . ?
O1 C12 C13 F1 -63.0(10) . . . . ?
O1 C12 C13 F4 168.7(8) . . . . ?
O1 C12 C13 F6 52.5(9) . . . . ?
O3 C52 C54 C49 147.6(8) . . . . ?
O3 C52 C54 C72 -26.2(12) . . . . ?
O4 C12 C13 F1 112.1(9) . . . . ?
O4 C12 C13 F4 -16.2(12) . . . . ?
O4 C12 C13 F6 -132.4(8) . . . . ?
O7 C35 C71 F2 -84.1(13) . . . . ?
O7 C35 C71 F3 161.0(11) . . . . ?
O7 C35 C71 F5 45.0(14) . . . . ?
O9 C35 C71 F2 102.7(13) . . . . ?
O9 C35 C71 F3 -12.2(17) . . . . ?
O9 C35 C71 F5 -128.2(13) . . . . ?
O11 C5 C64 C11 -26.3(12) . . . . ?
O11 C5 C64 C72 150.8(8) . . . . ?
N1 C18 C26 C46 -178.3(6) . . . . ?
N1 C18 C32 C50 179.3(6) . . . . ?
N4 C34 C36 C40 -178.7(7) . . . . ?
N4 C34 C58 C59 176.6(7) . . . . ?
N5 C7 C19 C23 0.2(14) . . . . ?
N5 C21 C41 C23 5.4(13) . . . . ?
N7 C5 C64 C11 152.1(7) . . . . ?
N7 C5 C64 C72 -30.9(11) . . . . ?
N7 C66 C68 C60 -179.8(7) . . . . ?
N8 C4 C28 C38 179.4(6) . . . . ?
N8 C4 C30 C42 179.9(7) . . . . ?
N9 C45 C47 C66 0.0(13) . . . . ?
N9 C60 C68 C66 1.5(12) . . . . ?
N10 C52 C54 C49 -35.5(11) . . . . ?
N10 C52 C54 C72 150.8(7) . . . . ?
N10 C56 C62 C44 -175.4(6) . . . . ?
N11 C23 C41 C21 177.8(8) . . . . ?
N12 C37 C39 C56 1.0(13) . . . . ?
N12 C44 C62 C56 -2.8(11) . . . . ?
C1 C10 C14 C8 3.6(10) . . . . ?
C1 C10 C14 C20 -179.2(6) . . . . ?
C3 C11 C64 C5 179.0(8) . . . . ?
C3 C11 C64 C72 2.0(13) . . . . ?
C3 C49 C54 C52 -167.8(7) . . . . ?
C3 C49 C54 C72 5.7(12) . . . . ?
C4 N8 C6 O6 -8.0(11) . . . . ?
C4 N8 C6 C1 172.5(6) . . . . ?
C4 C28 C38 N13 0.1(11) . . . . ?
C4 C30 C42 N13 1.0(12) . . . . ?
C5 N7 C66 C47 173.3(7) . . . . ?
C5 N7 C66 C68 -6.4(12) . . . . ?
C5 C64 C72 C54 -177.0(7) . . . . ?
C6 N8 C4 C28 11.1(11) . . . . ?
C6 N8 C4 C30 -171.4(7) . . . . ?
C6 C1 C10 C14 -178.0(6) . . . . ?
C6 C1 C22 C16 176.1(6) . . . . ?
C7 N5 C21 C41 -6.7(13) . . . . ?
C7 C19 C23 N11 179.5(8) . . . . ?
C7 C19 C23 C41 -1.8(13) . . . . ?
C8 C14 C20 O10 153.4(7) . . . . ?
C8 C14 C20 N1 -25.9(10) . . . . ?
C8 C16 C22 C1 0.5(10) . . . . ?
C8 C16 C24 O8 151.1(7) . . . . ?
C8 C16 C24 N4 -31.2(9) . . . . ?
C10 C1 C6 O6 148.5(7) . . . . ?
C10 C1 C6 N8 -31.9(9) . . . . ?
C10 C1 C22 C16 -0.2(9) . . . . ?
C10 C14 C20 O10 -23.8(11) . . . . ?
C10 C14 C20 N1 157.0(6) . . . . ?
C11 C3 C27 O2 36.0(14) . . . . ?
C11 C3 C27 N11 -142.8(9) . . . . ?
C11 C3 C49 C54 -3.7(12) . . . . ?
C11 C64 C72 C54 -0.1(12) . . . . ?
C14 C8 C16 C22 1.2(10) . . . . ?
C14 C8 C16 C24 -176.6(6) . . . . ?
C16 C8 C14 C10 -3.3(10) . . . . ?
C16 C8 C14 C20 179.7(6) . . . . ?
C18 N1 C20 O10 -8.6(11) . . . . ?
C18 N1 C20 C14 170.6(6) . . . . ?
C18 C26 C46 N6 -2.7(10) . . . . ?
C18 C32 C50 N6 0.5(11) . . . . ?
C19 C23 C41 C21 -0.8(13) . . . . ?
C20 N1 C18 C26 11.0(11) . . . . ?
C20 N1 C18 C32 -169.5(6) . . . . ?
C21 N5 C7 C19 3.9(13) . . . . ?
C22 C1 C6 O6 -27.7(10) . . . . ?
C22 C1 C6 N8 151.8(6) . . . . ?
C22 C1 C10 C14 -1.8(10) . . . . ?
C22 C16 C24 O8 -26.8(10) . . . . ?
C22 C16 C24 N4 150.8(6) . . . . ?
C23 N11 C27 O2 -4.1(16) . . . . ?
C23 N11 C27 C3 174.7(8) . . . . ?
C24 N4 C34 C36 -17.3(11) . . . . ?
C24 N4 C34 C58 165.8(7) . . . . ?
C24 C16 C22 C1 178.5(6) . . . . ?
C26 C18 C32 C50 -1.1(10) . . . . ?
C27 N11 C23 C19 -150.6(10) . . . . ?
C27 N11 C23 C41 30.8(14) . . . . ?
C27 C3 C11 C64 -177.0(8) . . . . ?
C27 C3 C49 C54 173.1(8) . . . . ?
C28 C4 C30 C42 -2.4(11) . . . . ?
C30 C4 C28 C38 1.9(10) . . . . ?
C32 C18 C26 C46 2.2(10) . . . . ?
C34 N4 C24 O8 -9.7(11) . . . . ?
C34 N4 C24 C16 172.7(6) . . . . ?
C34 C36 C40 N2 2.4(12) . . . . ?
C34 C58 C59 N2 2.8(13) . . . . ?
C36 C34 C58 C59 -0.5(11) . . . . ?
C37 N12 C44 C62 1.7(11) . . . . ?
C37 C39 C56 N10 176.3(7) . . . . ?
C37 C39 C56 C62 -1.9(11) . . . . ?
C38 N13 C42 C30 0.9(12) . . . . ?
C39 C56 C62 C44 2.7(10) . . . . ?
C40 N2 C59 C58 -2.4(13) . . . . ?
C42 N13 C38 C28 -1.5(11) . . . . ?
C44 N12 C37 C39 -0.8(12) . . . . ?
C45 N9 C60 C68 -2.7(12) . . . . ?
C45 C47 C66 N7 179.1(7) . . . . ?
C45 C47 C66 C68 -1.2(12) . . . . ?
C46 N6 C50 C32 -0.8(10) . . . . ?
C47 C66 C68 C60 0.6(11) . . . . ?
C49 C3 C11 C64 -0.1(12) . . . . ?
C49 C3 C27 O2 -140.8(10) . . . . ?
C49 C3 C27 N11 40.4(12) . . . . ?
C49 C54 C72 C64 -3.8(12) . . . . ?
C50 N6 C46 C26 2.0(10) . . . . ?
C52 N10 C56 C39 171.4(7) . . . . ?
C52 N10 C56 C62 -10.5(11) . . . . ?
C52 C54 C72 C64 170.0(7) . . . . ?
C56 N10 C52 O3 -12.0(13) . . . . ?
C56 N10 C52 C54 171.2(7) . . . . ?
C58 C34 C36 C40 -1.9(11) . . . . ?
C59 N2 C40 C36 -0.3(12) . . . . ?
C60 N9 C45 C47 1.9(12) . . . . ?
C66 N7 C5 O11 -3.6(13) . . . . ?
C66 N7 C5 C64 178.2(7) . . . . ?
C17 N3 C65 O5 -3.3(16) . . . . ?
C17 N3 C65 C33 -178.3(9) . . . . ?
C69 N3 C65 O5 171.9(10) . . . . ?
C69 N3 C65 C33 -3.1(18) . . . . ?

loop_
_smtbx_masks_void_nr
_smtbx_masks_void_average_x
_smtbx_masks_void_average_y
_smtbx_masks_void_average_z
_smtbx_masks_void_volume
_smtbx_masks_void_count_electrons
_smtbx_masks_void_content
1 -0.093 -0.610 -0.169 16330.9 1216.0 '8 CF3COO,16 C4H9NO'
2 0.000 0.500 0.000 0.1 0.0 ?
3 0.000 0.500 0.500 0.1 0.0 ?
4 0.010 0.478 0.005 0.0 0.0 ?
5 0.010 0.522 0.505 0.0 0.0 ?
6 0.490 0.022 0.995 0.0 0.0 ?
7 0.490 0.978 0.495 0.0 0.0 ?
8 0.500 0.000 0.000 0.1 0.0 ?
9 0.500 0.000 0.500 0.1 0.0 ?
10 0.510 0.022 0.505 0.0 0.0 ?
11 0.510 0.978 0.005 0.0 0.0 ?
12 0.990 0.478 0.495 0.0 0.0 ?
13 0.990 0.522 0.995 0.0 0.0 ?
